data_7240528
loop_
_publ_author_name
'Podjed, Nina'
'Modec, Barbara'
'Alcaide, Mar\'ia M.'
'L\'opez-Serrano, Joaqu\'in'

_publ_section_title
;
 From cyclic amines and acetonitrile to amidine zinc(ii) complexes
;
_journal_issue 31
_journal_name_full 'RSC Advances'
_journal_page_first 18200
_journal_page_last 18221
_journal_paper_doi 10.1039/D0RA03192E
_journal_volume 10
_journal_year 2020
_chemical_formula_moiety '2(C14 H15 N2 O3 Zn0.5)'
_chemical_formula_sum 'C28 H30 N4 O6 Zn'
_chemical_formula_weight 583.93
_space_group_crystal_system monoclinic
_space_group_IT_number 14
_space_group_name_Hall '-P 2yn'
_space_group_name_H-M_alt 'P 1 21/n 1'
_atom_sites_solution_hydrogens mixed
_audit_creation_date 2019-12-16
_audit_creation_method
;
Olex2 1.2
(compiled 2018.05.29 svn.r3508 for OlexSys, GUI svn.r5506)
;
_audit_update_record
;
2019-12-19 deposited with the CCDC.	2020-04-29 downloaded from the CCDC.
;
_cell_angle_alpha 90
_cell_angle_beta 91.999(4)
_cell_angle_gamma 90
_cell_formula_units_Z 4
_cell_length_a 10.6517(5)
_cell_length_b 17.8533(8)
_cell_length_c 13.5909(5)
_cell_measurement_reflns_used 4406
_cell_measurement_temperature 150.00(10)
_cell_measurement_theta_max 30.2130
_cell_measurement_theta_min 3.1750
_cell_volume 2582.98(19)
_computing_cell_refinement 'CrysAlisPro 1.171.39.46e (Rigaku OD, 2018)'
_computing_data_collection 'CrysAlisPro 1.171.39.46e (Rigaku OD, 2018)'
_computing_data_reduction 'CrysAlisPro 1.171.39.46e (Rigaku OD, 2018)'
_computing_molecular_graphics 'Olex2 (Dolomanov et al., 2009)'
_computing_publication_material 'Olex2 (Dolomanov et al., 2009)'
_computing_structure_refinement 'ShelXL (Sheldrick, 2015)'
_computing_structure_solution 'SHELXT 2018/2 (Sheldrick, 2018)'
_diffrn_ambient_environment N~2~
_diffrn_ambient_temperature 150.00(10)
_diffrn_detector 'CCD plate'
_diffrn_detector_area_resol_mean 10.4933
_diffrn_detector_type Atlas
_diffrn_measured_fraction_theta_full 0.999
_diffrn_measured_fraction_theta_max 0.999
_diffrn_measurement_details
;
List of Runs (angles in degrees, time in seconds):

  # Type    Start    End  Width  t~exp~   \w     \q     \k     \f   Frames
#--------------------------------------------------------------------------
  1  \w    -20.00   5.00   1.00    8.28    --  -14.36 -99.00   0.00   25
  2  \w    -10.00  96.00   1.00    8.28    --   14.52  19.00  60.00  106
  3  \w    -48.00  19.00   1.00    8.28    --   14.52 -57.00 -90.00   67
;
_diffrn_measurement_device 'four-circle diffractometer'
_diffrn_measurement_device_type 'SuperNova, Dual, Cu at home/near, Atlas'
_diffrn_measurement_method '\w scans'
_diffrn_orient_matrix_type 'CrysAlisPro convention (1999,Acta A55,543-557)'
_diffrn_orient_matrix_UB_11 -0.0468002000
_diffrn_orient_matrix_UB_12 0.0226799000
_diffrn_orient_matrix_UB_13 0.0209087000
_diffrn_orient_matrix_UB_21 -0.0441369000
_diffrn_orient_matrix_UB_22 -0.0295107000
_diffrn_orient_matrix_UB_23 -0.0062638000
_diffrn_orient_matrix_UB_31 0.0174243000
_diffrn_orient_matrix_UB_32 -0.0138917000
_diffrn_orient_matrix_UB_33 0.0474312000
_diffrn_radiation_monochromator mirror
_diffrn_radiation_probe x-ray
_diffrn_radiation_type MoK\a
_diffrn_radiation_wavelength 0.71073
_diffrn_reflns_av_R_equivalents 0.0242
_diffrn_reflns_av_unetI/netI 0.0372
_diffrn_reflns_Laue_measured_fraction_full 0.999
_diffrn_reflns_Laue_measured_fraction_max 0.999
_diffrn_reflns_limit_h_max 13
_diffrn_reflns_limit_h_min -9
_diffrn_reflns_limit_k_max 22
_diffrn_reflns_limit_k_min -23
_diffrn_reflns_limit_l_max 14
_diffrn_reflns_limit_l_min -17
_diffrn_reflns_number 12761
_diffrn_reflns_point_group_measured_fraction_full 0.999
_diffrn_reflns_point_group_measured_fraction_max 0.999
_diffrn_reflns_theta_full 25.242
_diffrn_reflns_theta_max 27.499
_diffrn_reflns_theta_min 2.472
_diffrn_source 'micro-focus sealed X-ray tube'
_diffrn_source_type 'SuperNova (Mo) X-ray Source'
_exptl_absorpt_coefficient_mu 1.003
_exptl_absorpt_correction_T_max 1.00000
_exptl_absorpt_correction_T_min 0.63697
_exptl_absorpt_correction_type multi-scan
_exptl_absorpt_process_details
;
CrysAlisPro 1.171.39.46e (Rigaku Oxford Diffraction, 2018)
Empirical absorption correction using spherical harmonics,
 implemented in SCALE3 ABSPACK scaling algorithm.
;
_exptl_crystal_colour yellow
_exptl_crystal_density_diffrn 1.502
_exptl_crystal_density_meas ?
_exptl_crystal_density_method 'not measured'
_exptl_crystal_description needle
_exptl_crystal_F_000 1216
_exptl_crystal_size_max 0.9
_exptl_crystal_size_mid 0.3
_exptl_crystal_size_min 0.15
_refine_diff_density_max 0.458
_refine_diff_density_min -0.633
_refine_diff_density_rms 0.064
_refine_ls_extinction_method none
_refine_ls_goodness_of_fit_ref 1.033
_refine_ls_hydrogen_treatment mixed
_refine_ls_matrix_type full
_refine_ls_number_parameters 363
_refine_ls_number_reflns 5925
_refine_ls_number_restraints 0
_refine_ls_restrained_S_all 1.033
_refine_ls_R_factor_all 0.0511
_refine_ls_R_factor_gt 0.0344
_refine_ls_shift/su_max 0.001
_refine_ls_shift/su_mean 0.000
_refine_ls_structure_factor_coef Fsqd
_refine_ls_weighting_details 'w=1/[\s^2^(Fo^2^)+(0.0350P)^2^+1.3431P] where P=(Fo^2^+2Fc^2^)/3'
_refine_ls_weighting_scheme calc
_refine_ls_wR_factor_gt 0.0789
_refine_ls_wR_factor_ref 0.0888
_reflns_Friedel_coverage 0.000
_reflns_number_gt 4521
_reflns_number_total 5925
_reflns_threshold_expression 'I > 2\s(I)'
_cod_data_source_file d0ra03192e3.cif
_cod_data_source_block 12
_cod_depositor_comments
;
The following automatic conversions were performed:

data item '_exptl_crystal_density_meas' value 'not measured' was
changed to '?' -- the value is perceived as not measured.

Automatic conversion script
Id: cif_fix_values 7556 2019-12-06 15:28:31Z antanas 

 Adding full bibliography for 7240517--7240533.cif.
;
_cod_database_code 7240528
_shelx_shelxl_version_number 2018/3
_shelx_space_group_comment
;
The symmetry employed for this shelxl refinement is uniquely defined
by the following loop, which should always be used as a source of
symmetry information in preference to the above space-group names.
They are only intended as comments.
;
_shelx_estimated_absorpt_t_max 0.864
_shelx_estimated_absorpt_t_min 0.434

loop_
_space_group_symop_operation_xyz
'x, y, z'
'-x+1/2, y+1/2, -z+1/2'
'-x, -y, -z'
'x-1/2, -y-1/2, z-1/2'

loop_
_atom_site_label
_atom_site_type_symbol
_atom_site_fract_x
_atom_site_fract_y
_atom_site_fract_z
_atom_site_U_iso_or_equiv
_atom_site_adp_type
_atom_site_occupancy
_atom_site_site_symmetry_order
_atom_site_calc_flag
_atom_site_refinement_flags_posn
_atom_site_refinement_flags_adp
_atom_site_refinement_flags_occupancy
_atom_site_disorder_assembly
_atom_site_disorder_group
Zn1 Zn 0.500000 0.500000 0.500000 0.01599(9) Uani 1 2 d S T P . .
Zn2 Zn 0.500000 0.500000 1.000000 0.01521(9) Uani 1 2 d S T P . .
O3 O 0.61170(14) 0.24913(8) 0.64616(11) 0.0284(3) Uani 1 1 d . . . . .
O4 O 0.79196(13) 0.30655(8) 1.14050(11) 0.0278(3) Uani 1 1 d . . . . .
O11 O 0.52819(12) 0.44825(8) 0.36625(9) 0.0197(3) Uani 1 1 d . . . . .
O12 O 0.44268(14) 0.37176(8) 0.25106(10) 0.0252(3) Uani 1 1 d . . . . .
O21 O 0.55094(12) 0.45995(7) 0.86505(9) 0.0180(3) Uani 1 1 d . . . . .
O22 O 0.70728(13) 0.45509(8) 0.75859(9) 0.0242(3) Uani 1 1 d . . . . .
N1 N 0.31383(14) 0.44312(9) 0.46734(11) 0.0170(3) Uani 1 1 d . . . . .
N2 N 0.68967(14) 0.55514(9) 0.98127(11) 0.0161(3) Uani 1 1 d . . . . .
N3 N 0.56900(15) 0.40207(9) 0.58335(12) 0.0176(3) Uani 1 1 d . . . . .
N4 N 0.59235(15) 0.40700(9) 1.07900(11) 0.0175(3) Uani 1 1 d . . . . .
C11 C 0.31767(18) 0.40616(11) 0.38338(13) 0.0182(4) Uani 1 1 d . . . . .
C12 C 0.21528(19) 0.36413(11) 0.34324(14) 0.0224(4) Uani 1 1 d . . . . .
H12 H 0.221807 0.339058 0.283654 0.027 Uiso 1 1 calc R . . . .
C13 C 0.10735(19) 0.36120(12) 0.39360(15) 0.0241(4) Uani 1 1 d . . . . .
H13 H 0.038558 0.334725 0.367860 0.029 Uiso 1 1 calc R . . . .
C14 C 0.09956(18) 0.39814(11) 0.48454(14) 0.0205(4) Uani 1 1 d . . . . .
C15 C -0.00803(19) 0.39518(12) 0.54254(16) 0.0262(5) Uani 1 1 d . . . . .
H15 H -0.078209 0.368505 0.519800 0.031 Uiso 1 1 calc R . . . .
C16 C -0.01061(19) 0.43068(12) 0.63103(16) 0.0274(5) Uani 1 1 d . . . . .
H16 H -0.081975 0.428135 0.668407 0.033 Uiso 1 1 calc R . . . .
C17 C 0.09540(19) 0.47134(12) 0.66583(15) 0.0256(5) Uani 1 1 d . . . . .
H17 H 0.093501 0.495174 0.726602 0.031 Uiso 1 1 calc R . . . .
C18 C 0.20102(19) 0.47632(11) 0.61169(15) 0.0215(4) Uani 1 1 d . . . . .
H18 H 0.269760 0.503813 0.635450 0.026 Uiso 1 1 calc R . . . .
C19 C 0.20568(17) 0.43980(10) 0.51995(14) 0.0175(4) Uani 1 1 d . . . . .
C21 C 0.74112(18) 0.52742(11) 0.90192(13) 0.0167(4) Uani 1 1 d . . . . .
C22 C 0.86506(19) 0.54281(12) 0.87553(15) 0.0235(4) Uani 1 1 d . . . . .
H22 H 0.896652 0.522266 0.818587 0.028 Uiso 1 1 calc R . . . .
C23 C 0.93815(19) 0.58801(12) 0.93409(15) 0.0254(5) Uani 1 1 d . . . . .
H23 H 1.020111 0.598912 0.917461 0.030 Uiso 1 1 calc R . . . .
C24 C 0.88839(18) 0.61817(11) 1.02027(14) 0.0200(4) Uani 1 1 d . . . . .
C25 C 0.95924(19) 0.66578(12) 1.08455(15) 0.0257(5) Uani 1 1 d . . . . .
H25 H 1.042202 0.676934 1.071146 0.031 Uiso 1 1 calc R . . . .
C26 C 0.9068(2) 0.69524(12) 1.16563(15) 0.0273(5) Uani 1 1 d . . . . .
H26 H 0.953741 0.726476 1.207472 0.033 Uiso 1 1 calc R . . . .
C27 C 0.7812(2) 0.67844(12) 1.18629(15) 0.0261(5) Uani 1 1 d . . . . .
H27 H 0.746021 0.698830 1.241961 0.031 Uiso 1 1 calc R . . . .
C28 C 0.70983(19) 0.63259(11) 1.12584(14) 0.0216(4) Uani 1 1 d . . . . .
H28 H 0.627090 0.622048 1.140613 0.026 Uiso 1 1 calc R . . . .
C29 C 0.76218(17) 0.60147(10) 1.04124(13) 0.0165(4) Uani 1 1 d . . . . .
C31 C 0.6457(2) 0.34874(12) 0.52877(15) 0.0254(4) Uani 1 1 d . . . . .
H31A H 0.711321 0.375865 0.496228 0.030 Uiso 1 1 calc R . . . .
H31B H 0.593244 0.324520 0.478387 0.030 Uiso 1 1 calc R . . . .
C32 C 0.7050(2) 0.28946(12) 0.59547(17) 0.0297(5) Uani 1 1 d . . . . .
H32A H 0.752959 0.254937 0.556427 0.036 Uiso 1 1 calc R . . . .
H32B H 0.762394 0.313160 0.642929 0.036 Uiso 1 1 calc R . . . .
C33 C 0.5397(2) 0.29915(11) 0.70377(15) 0.0259(5) Uani 1 1 d . . . . .
H33A H 0.594164 0.322709 0.753372 0.031 Uiso 1 1 calc R . . . .
H33B H 0.475958 0.271071 0.737282 0.031 Uiso 1 1 calc R . . . .
C34 C 0.47718(19) 0.35897(12) 0.63999(15) 0.0239(4) Uani 1 1 d . . . . .
H34A H 0.416855 0.335543 0.594589 0.029 Uiso 1 1 calc R . . . .
H34B H 0.431720 0.393045 0.681443 0.029 Uiso 1 1 calc R . . . .
C41 C 0.6335(2) 0.34407(11) 1.01778(15) 0.0253(5) Uani 1 1 d . . . . .
H41A H 0.695142 0.361973 0.972480 0.030 Uiso 1 1 calc R . . . .
H41B H 0.562048 0.325130 0.979155 0.030 Uiso 1 1 calc R . . . .
C42 C 0.6902(2) 0.28093(12) 1.07909(16) 0.0300(5) Uani 1 1 d . . . . .
H42A H 0.626158 0.259456 1.119564 0.036 Uiso 1 1 calc R . . . .
H42B H 0.719589 0.241959 1.035810 0.036 Uiso 1 1 calc R . . . .
C43 C 0.7503(2) 0.36367(11) 1.20499(15) 0.0248(4) Uani 1 1 d . . . . .
H43A H 0.820212 0.380294 1.247096 0.030 Uiso 1 1 calc R . . . .
H43B H 0.686409 0.343430 1.246656 0.030 Uiso 1 1 calc R . . . .
C44 C 0.69701(19) 0.42958(11) 1.14781(15) 0.0222(4) Uani 1 1 d . . . . .
H44A H 0.666790 0.466646 1.193482 0.027 Uiso 1 1 calc R . . . .
H44B H 0.763076 0.452481 1.110742 0.027 Uiso 1 1 calc R . . . .
C110 C 0.43945(18) 0.40869(11) 0.32799(14) 0.0190(4) Uani 1 1 d . . . . .
C210 C 0.65940(18) 0.47653(11) 0.83556(14) 0.0171(4) Uani 1 1 d . . . . .
H3 H 0.615(2) 0.4246(13) 0.6253(18) 0.032(7) Uiso 1 1 d . . . . .
H4 H 0.531(2) 0.3923(13) 1.1162(17) 0.031(6) Uiso 1 1 d . . . . .

loop_
_atom_site_aniso_label
_atom_site_aniso_U_11
_atom_site_aniso_U_22
_atom_site_aniso_U_33
_atom_site_aniso_U_23
_atom_site_aniso_U_13
_atom_site_aniso_U_12
Zn1 0.01626(16) 0.01884(16) 0.01298(15) -0.00078(13) 0.00202(11) -0.00142(12)
Zn2 0.01604(16) 0.01729(16) 0.01240(15) -0.00051(12) 0.00211(11) 0.00097(12)
O3 0.0318(8) 0.0195(7) 0.0339(8) 0.0022(7) 0.0025(6) -0.0007(6)
O4 0.0269(8) 0.0262(8) 0.0303(8) 0.0032(7) 0.0005(6) 0.0073(6)
O11 0.0196(7) 0.0251(7) 0.0146(6) -0.0026(6) 0.0031(5) -0.0020(6)
O12 0.0306(8) 0.0276(8) 0.0178(7) -0.0057(6) 0.0060(6) -0.0040(7)
O21 0.0184(7) 0.0203(7) 0.0153(6) -0.0011(6) 0.0013(5) -0.0013(6)
O22 0.0241(7) 0.0315(8) 0.0173(7) -0.0071(6) 0.0058(6) -0.0014(6)
N1 0.0169(8) 0.0179(8) 0.0161(7) -0.0001(7) 0.0011(6) -0.0006(7)
N2 0.0180(8) 0.0159(7) 0.0144(7) 0.0004(6) 0.0012(6) 0.0005(6)
N3 0.0180(8) 0.0175(8) 0.0175(8) -0.0018(7) 0.0028(6) -0.0028(7)
N4 0.0163(8) 0.0206(8) 0.0157(8) -0.0006(7) 0.0029(6) 0.0009(7)
C11 0.0209(10) 0.0186(9) 0.0152(9) 0.0017(8) -0.0001(7) 0.0001(8)
C12 0.0261(11) 0.0235(10) 0.0174(9) -0.0018(9) -0.0002(8) -0.0037(9)
C13 0.0216(10) 0.0254(10) 0.0252(10) -0.0024(9) -0.0019(8) -0.0069(9)
C14 0.0186(10) 0.0219(10) 0.0210(10) 0.0031(8) 0.0009(8) -0.0020(8)
C15 0.0162(10) 0.0296(11) 0.0330(11) -0.0006(10) 0.0018(8) -0.0045(9)
C16 0.0195(10) 0.0310(11) 0.0322(11) 0.0002(10) 0.0100(8) -0.0010(9)
C17 0.0240(11) 0.0294(11) 0.0237(10) -0.0035(9) 0.0053(8) -0.0012(9)
C18 0.0194(10) 0.0230(10) 0.0222(10) -0.0007(9) 0.0023(8) -0.0016(8)
C19 0.0160(9) 0.0181(9) 0.0186(9) 0.0026(8) 0.0018(7) 0.0008(8)
C21 0.0192(9) 0.0159(9) 0.0151(9) 0.0008(8) 0.0016(7) 0.0007(8)
C22 0.0237(10) 0.0274(11) 0.0199(10) -0.0041(9) 0.0071(8) -0.0010(9)
C23 0.0184(10) 0.0315(11) 0.0267(11) -0.0026(10) 0.0060(8) -0.0031(9)
C24 0.0188(10) 0.0201(9) 0.0213(10) 0.0003(8) 0.0014(8) -0.0006(8)
C25 0.0186(10) 0.0285(11) 0.0301(11) -0.0034(10) 0.0018(8) -0.0052(9)
C26 0.0301(11) 0.0256(11) 0.0258(11) -0.0063(9) -0.0038(9) -0.0093(9)
C27 0.0301(11) 0.0271(11) 0.0214(10) -0.0077(9) 0.0050(8) -0.0039(9)
C28 0.0222(10) 0.0230(10) 0.0199(9) -0.0032(9) 0.0045(8) -0.0037(8)
C29 0.0190(9) 0.0146(8) 0.0158(9) 0.0011(8) 0.0006(7) 0.0002(7)
C31 0.0243(11) 0.0254(10) 0.0270(10) 0.0007(9) 0.0080(8) 0.0025(9)
C32 0.0261(11) 0.0268(11) 0.0368(12) 0.0030(10) 0.0073(9) 0.0039(9)
C33 0.0287(11) 0.0230(10) 0.0262(11) 0.0046(9) 0.0032(9) -0.0022(9)
C34 0.0220(10) 0.0267(11) 0.0234(10) 0.0055(9) 0.0057(8) -0.0010(9)
C41 0.0343(12) 0.0215(10) 0.0199(10) -0.0010(9) 0.0000(8) 0.0057(9)
C42 0.0388(13) 0.0222(10) 0.0287(11) -0.0020(10) -0.0019(9) 0.0065(10)
C43 0.0275(11) 0.0240(10) 0.0226(10) 0.0015(9) -0.0033(8) 0.0007(9)
C44 0.0215(10) 0.0218(10) 0.0231(10) -0.0003(9) -0.0043(8) 0.0005(8)
C110 0.0228(10) 0.0185(9) 0.0157(9) 0.0032(8) 0.0019(7) 0.0003(8)
C210 0.0190(9) 0.0171(9) 0.0153(9) -0.0003(8) 0.0008(7) 0.0013(8)

loop_
_atom_type_symbol
_atom_type_description
_atom_type_scat_dispersion_real
_atom_type_scat_dispersion_imag
_atom_type_scat_source
C C 0.0033 0.0016 'International Tables Vol C Tables 4.2.6.8 and 6.1.1.4'
H H 0.0000 0.0000 'International Tables Vol C Tables 4.2.6.8 and 6.1.1.4'
N N 0.0061 0.0033 'International Tables Vol C Tables 4.2.6.8 and 6.1.1.4'
O O 0.0106 0.0060 'International Tables Vol C Tables 4.2.6.8 and 6.1.1.4'
Zn Zn 0.2839 1.4301 'International Tables Vol C Tables 4.2.6.8 and 6.1.1.4'

loop_
_geom_angle_atom_site_label_1
_geom_angle_atom_site_label_2
_geom_angle_atom_site_label_3
_geom_angle
_geom_angle_site_symmetry_1
_geom_angle_site_symmetry_3
_geom_angle_publ_flag
O11 Zn1 O11 180.0 . 3_666 ?
O11 Zn1 N1 102.71(5) 3_666 . ?
O11 Zn1 N1 102.71(5) . 3_666 ?
O11 Zn1 N1 77.29(5) . . ?
O11 Zn1 N1 77.29(5) 3_666 3_666 ?
O11 Zn1 N3 92.38(6) . . ?
O11 Zn1 N3 92.38(6) 3_666 3_666 ?
O11 Zn1 N3 87.62(6) . 3_666 ?
O11 Zn1 N3 87.62(6) 3_666 . ?
N1 Zn1 N1 180.0 . 3_666 ?
N3 Zn1 N1 88.90(6) . 3_666 ?
N3 Zn1 N1 91.10(6) . . ?
N3 Zn1 N1 88.90(6) 3_666 . ?
N3 Zn1 N1 91.10(6) 3_666 3_666 ?
N3 Zn1 N3 180.0 . 3_666 ?
O21 Zn2 O21 180.00(7) 3_667 . ?
O21 Zn2 N2 77.72(5) 3_667 3_667 ?
O21 Zn2 N2 77.73(5) . . ?
O21 Zn2 N2 102.27(5) . 3_667 ?
O21 Zn2 N2 102.27(5) 3_667 . ?
O21 Zn2 N4 87.39(5) 3_667 . ?
O21 Zn2 N4 92.61(5) . . ?
O21 Zn2 N4 92.61(5) 3_667 3_667 ?
O21 Zn2 N4 87.39(5) . 3_667 ?
N2 Zn2 N2 180.0 3_667 . ?
N4 Zn2 N2 90.15(6) . 3_667 ?
N4 Zn2 N2 89.86(6) 3_667 3_667 ?
N4 Zn2 N2 89.85(6) . . ?
N4 Zn2 N2 90.14(6) 3_667 . ?
N4 Zn2 N4 180.0 . 3_667 ?
C32 O3 C33 110.26(16) . . ?
C42 O4 C43 110.11(15) . . ?
C110 O11 Zn1 118.47(12) . . ?
C210 O21 Zn2 118.08(12) . . ?
C11 N1 Zn1 109.95(12) . . ?
C11 N1 C19 118.61(16) . . ?
C19 N1 Zn1 131.41(12) . . ?
C21 N2 Zn2 108.96(12) . . ?
C21 N2 C29 117.83(16) . . ?
C29 N2 Zn2 132.56(12) . . ?
Zn1 N3 H3 98.3(16) . . ?
C31 N3 Zn1 115.89(12) . . ?
C31 N3 C34 108.30(16) . . ?
C31 N3 H3 109.4(17) . . ?
C34 N3 Zn1 117.81(12) . . ?
C34 N3 H3 106.0(16) . . ?
Zn2 N4 H4 100.2(16) . . ?
C41 N4 Zn2 115.99(11) . . ?
C41 N4 C44 109.33(15) . . ?
C41 N4 H4 109.7(16) . . ?
C44 N4 Zn2 114.64(12) . . ?
C44 N4 H4 106.0(15) . . ?
N1 C11 C12 123.42(18) . . ?
N1 C11 C110 117.71(16) . . ?
C12 C11 C110 118.87(17) . . ?
C11 C12 H12 120.7 . . ?
C13 C12 C11 118.66(18) . . ?
C13 C12 H12 120.7 . . ?
C12 C13 H13 119.9 . . ?
C12 C13 C14 120.10(18) . . ?
C14 C13 H13 119.9 . . ?
C13 C14 C15 123.11(18) . . ?
C13 C14 C19 118.17(18) . . ?
C15 C14 C19 118.72(18) . . ?
C14 C15 H15 119.4 . . ?
C16 C15 C14 121.13(19) . . ?
C16 C15 H15 119.4 . . ?
C15 C16 H16 120.1 . . ?
C15 C16 C17 119.71(19) . . ?
C17 C16 H16 120.1 . . ?
C16 C17 H17 119.4 . . ?
C18 C17 C16 121.1(2) . . ?
C18 C17 H17 119.4 . . ?
C17 C18 H18 120.0 . . ?
C17 C18 C19 120.04(18) . . ?
C19 C18 H18 120.0 . . ?
N1 C19 C14 121.03(17) . . ?
N1 C19 C18 119.67(17) . . ?
C18 C19 C14 119.27(17) . . ?
N2 C21 C22 123.63(18) . . ?
N2 C21 C210 117.34(17) . . ?
C22 C21 C210 119.02(17) . . ?
C21 C22 H22 120.3 . . ?
C23 C22 C21 119.34(18) . . ?
C23 C22 H22 120.3 . . ?
C22 C23 H23 120.4 . . ?
C22 C23 C24 119.29(19) . . ?
C24 C23 H23 120.4 . . ?
C23 C24 C25 122.27(19) . . ?
C23 C24 C29 118.30(18) . . ?
C29 C24 C25 119.41(18) . . ?
C24 C25 H25 119.8 . . ?
C26 C25 C24 120.44(19) . . ?
C26 C25 H25 119.8 . . ?
C25 C26 H26 120.0 . . ?
C25 C26 C27 119.98(19) . . ?
C27 C26 H26 120.0 . . ?
C26 C27 H27 119.4 . . ?
C28 C27 C26 121.20(19) . . ?
C28 C27 H27 119.4 . . ?
C27 C28 H28 120.1 . . ?
C27 C28 C29 119.84(19) . . ?
C29 C28 H28 120.1 . . ?
N2 C29 C24 121.58(17) . . ?
N2 C29 C28 119.30(17) . . ?
C28 C29 C24 119.12(17) . . ?
N3 C31 H31A 109.2 . . ?
N3 C31 H31B 109.2 . . ?
N3 C31 C32 112.16(17) . . ?
H31A C31 H31B 107.9 . . ?
C32 C31 H31A 109.2 . . ?
C32 C31 H31B 109.2 . . ?
O3 C32 C31 110.98(17) . . ?
O3 C32 H32A 109.4 . . ?
O3 C32 H32B 109.4 . . ?
C31 C32 H32A 109.4 . . ?
C31 C32 H32B 109.4 . . ?
H32A C32 H32B 108.0 . . ?
O3 C33 H33A 109.4 . . ?
O3 C33 H33B 109.4 . . ?
O3 C33 C34 111.14(17) . . ?
H33A C33 H33B 108.0 . . ?
C34 C33 H33A 109.4 . . ?
C34 C33 H33B 109.4 . . ?
N3 C34 C33 112.25(17) . . ?
N3 C34 H34A 109.2 . . ?
N3 C34 H34B 109.2 . . ?
C33 C34 H34A 109.2 . . ?
C33 C34 H34B 109.2 . . ?
H34A C34 H34B 107.9 . . ?
N4 C41 H41A 109.2 . . ?
N4 C41 H41B 109.2 . . ?
N4 C41 C42 112.18(16) . . ?
H41A C41 H41B 107.9 . . ?
C42 C41 H41A 109.2 . . ?
C42 C41 H41B 109.2 . . ?
O4 C42 C41 111.41(18) . . ?
O4 C42 H42A 109.3 . . ?
O4 C42 H42B 109.3 . . ?
C41 C42 H42A 109.3 . . ?
C41 C42 H42B 109.3 . . ?
H42A C42 H42B 108.0 . . ?
O4 C43 H43A 109.4 . . ?
O4 C43 H43B 109.4 . . ?
O4 C43 C44 111.14(16) . . ?
H43A C43 H43B 108.0 . . ?
C44 C43 H43A 109.4 . . ?
C44 C43 H43B 109.4 . . ?
N4 C44 C43 111.88(16) . . ?
N4 C44 H44A 109.2 . . ?
N4 C44 H44B 109.2 . . ?
C43 C44 H44A 109.2 . . ?
C43 C44 H44B 109.2 . . ?
H44A C44 H44B 107.9 . . ?
O11 C110 C11 116.53(16) . . ?
O12 C110 O11 126.67(18) . . ?
O12 C110 C11 116.80(17) . . ?
O21 C210 C21 117.20(16) . . ?
O22 C210 O21 126.81(18) . . ?
O22 C210 C21 115.99(17) . . ?

loop_
_geom_bond_atom_site_label_1
_geom_bond_atom_site_label_2
_geom_bond_distance
_geom_bond_site_symmetry_2
_geom_bond_publ_flag
Zn1 O11 2.0703(13) . ?
Zn1 O11 2.0703(13) 3_666 ?
Zn1 N1 2.2582(15) . ?
Zn1 N1 2.2582(15) 3_666 ?
Zn1 N3 2.1959(16) . ?
Zn1 N3 2.1960(16) 3_666 ?
Zn2 O21 2.0589(13) 3_667 ?
Zn2 O21 2.0589(13) . ?
Zn2 N2 2.2696(16) . ?
Zn2 N2 2.2696(16) 3_667 ?
Zn2 N4 2.1918(16) . ?
Zn2 N4 2.1918(16) 3_667 ?
O3 C32 1.425(3) . ?
O3 C33 1.429(3) . ?
O4 C42 1.421(3) . ?
O4 C43 1.426(2) . ?
O11 C110 1.276(2) . ?
O12 C110 1.238(2) . ?
O21 C210 1.271(2) . ?
O22 C210 1.240(2) . ?
N1 C11 1.320(2) . ?
N1 C19 1.378(2) . ?
N2 C21 1.323(2) . ?
N2 C29 1.379(2) . ?
N3 C31 1.472(3) . ?
N3 C34 1.481(2) . ?
N3 H3 0.84(2) . ?
N4 C41 1.474(2) . ?
N4 C44 1.486(2) . ?
N4 H4 0.88(2) . ?
C11 C12 1.417(3) . ?
C11 C110 1.523(3) . ?
C12 H12 0.9300 . ?
C12 C13 1.359(3) . ?
C13 H13 0.9300 . ?
C13 C14 1.406(3) . ?
C14 C15 1.414(3) . ?
C14 C19 1.423(3) . ?
C15 H15 0.9300 . ?
C15 C16 1.361(3) . ?
C16 H16 0.9300 . ?
C16 C17 1.410(3) . ?
C17 H17 0.9300 . ?
C17 C18 1.368(3) . ?
C18 H18 0.9300 . ?
C18 C19 1.409(3) . ?
C21 C22 1.407(3) . ?
C21 C210 1.530(3) . ?
C22 H22 0.9300 . ?
C22 C23 1.359(3) . ?
C23 H23 0.9300 . ?
C23 C24 1.409(3) . ?
C24 C25 1.418(3) . ?
C24 C29 1.416(3) . ?
C25 H25 0.9300 . ?
C25 C26 1.359(3) . ?
C26 H26 0.9300 . ?
C26 C27 1.409(3) . ?
C27 H27 0.9300 . ?
C27 C28 1.371(3) . ?
C28 H28 0.9300 . ?
C28 C29 1.409(3) . ?
C31 H31A 0.9700 . ?
C31 H31B 0.9700 . ?
C31 C32 1.517(3) . ?
C32 H32A 0.9700 . ?
C32 H32B 0.9700 . ?
C33 H33A 0.9700 . ?
C33 H33B 0.9700 . ?
C33 C34 1.515(3) . ?
C34 H34A 0.9700 . ?
C34 H34B 0.9700 . ?
C41 H41A 0.9700 . ?
C41 H41B 0.9700 . ?
C41 C42 1.515(3) . ?
C42 H42A 0.9700 . ?
C42 H42B 0.9700 . ?
C43 H43A 0.9700 . ?
C43 H43B 0.9700 . ?
C43 C44 1.510(3) . ?
C44 H44A 0.9700 . ?
C44 H44B 0.9700 . ?

loop_
_geom_hbond_atom_site_label_D
_geom_hbond_atom_site_label_H
_geom_hbond_atom_site_label_A
_geom_hbond_distance_DH
_geom_hbond_distance_HA
_geom_hbond_distance_DA
_geom_hbond_angle_DHA
_geom_hbond_site_symmetry_A
_geom_hbond_publ_flag
N3 H3 O22 0.84(2) 2.10(2) 2.914(2) 162(2) . yes
N4 H4 O12 0.88(2) 2.12(2) 2.944(2) 155(2) 1_556 yes

loop_
_geom_torsion_atom_site_label_1
_geom_torsion_atom_site_label_2
_geom_torsion_atom_site_label_3
_geom_torsion_atom_site_label_4
_geom_torsion
_geom_torsion_site_symmetry_1
_geom_torsion_site_symmetry_2
_geom_torsion_site_symmetry_3
_geom_torsion_site_symmetry_4
_geom_torsion_publ_flag
Zn1 O11 C110 O12 -176.80(15) . . . . ?
Zn1 O11 C110 C11 2.5(2) . . . . ?
Zn1 N1 C11 C12 179.47(15) . . . . ?
Zn1 N1 C11 C110 0.1(2) . . . . ?
Zn1 N1 C19 C14 -178.43(13) . . . . ?
Zn1 N1 C19 C18 -0.3(3) . . . . ?
Zn1 N3 C31 C32 171.47(13) . . . . ?
Zn1 N3 C34 C33 -172.87(13) . . . . ?
Zn2 O21 C210 O22 177.03(15) . . . . ?
Zn2 O21 C210 C21 -2.1(2) . . . . ?
Zn2 N2 C21 C22 -172.14(16) . . . . ?
Zn2 N2 C21 C210 8.48(19) . . . . ?
Zn2 N2 C29 C24 168.54(13) . . . . ?
Zn2 N2 C29 C28 -11.0(3) . . . . ?
Zn2 N4 C41 C42 -177.12(14) . . . . ?
Zn2 N4 C44 C43 175.93(13) . . . . ?
O3 C33 C34 N3 -56.7(2) . . . . ?
O4 C43 C44 N4 56.9(2) . . . . ?
N1 C11 C12 C13 -0.3(3) . . . . ?
N1 C11 C110 O11 -1.7(3) . . . . ?
N1 C11 C110 O12 177.73(17) . . . . ?
N2 C21 C22 C23 0.6(3) . . . . ?
N2 C21 C210 O21 -5.1(3) . . . . ?
N2 C21 C210 O22 175.69(17) . . . . ?
N3 C31 C32 O3 57.8(2) . . . . ?
N4 C41 C42 O4 -56.2(2) . . . . ?
C11 N1 C19 C14 -0.6(3) . . . . ?
C11 N1 C19 C18 177.48(17) . . . . ?
C11 C12 C13 C14 -1.2(3) . . . . ?
C12 C11 C110 O11 178.89(17) . . . . ?
C12 C11 C110 O12 -1.7(3) . . . . ?
C12 C13 C14 C15 -177.6(2) . . . . ?
C12 C13 C14 C19 1.8(3) . . . . ?
C13 C14 C15 C16 178.8(2) . . . . ?
C13 C14 C19 N1 -0.9(3) . . . . ?
C13 C14 C19 C18 -178.95(18) . . . . ?
C14 C15 C16 C17 0.1(3) . . . . ?
C15 C14 C19 N1 178.55(18) . . . . ?
C15 C14 C19 C18 0.5(3) . . . . ?
C15 C16 C17 C18 0.5(3) . . . . ?
C16 C17 C18 C19 -0.7(3) . . . . ?
C17 C18 C19 N1 -177.94(18) . . . . ?
C17 C18 C19 C14 0.2(3) . . . . ?
C19 N1 C11 C12 1.2(3) . . . . ?
C19 N1 C11 C110 -178.21(16) . . . . ?
C19 C14 C15 C16 -0.6(3) . . . . ?
C21 N2 C29 C24 -1.1(3) . . . . ?
C21 N2 C29 C28 179.34(17) . . . . ?
C21 C22 C23 C24 0.3(3) . . . . ?
C22 C21 C210 O21 175.50(17) . . . . ?
C22 C21 C210 O22 -3.7(3) . . . . ?
C22 C23 C24 C25 -179.9(2) . . . . ?
C22 C23 C24 C29 -1.5(3) . . . . ?
C23 C24 C25 C26 178.3(2) . . . . ?
C23 C24 C29 N2 2.0(3) . . . . ?
C23 C24 C29 C28 -178.49(18) . . . . ?
C24 C25 C26 C27 0.1(3) . . . . ?
C25 C24 C29 N2 -179.63(18) . . . . ?
C25 C24 C29 C28 -0.1(3) . . . . ?
C25 C26 C27 C28 0.0(3) . . . . ?
C26 C27 C28 C29 -0.1(3) . . . . ?
C27 C28 C29 N2 179.68(18) . . . . ?
C27 C28 C29 C24 0.1(3) . . . . ?
C29 N2 C21 C22 -0.2(3) . . . . ?
C29 N2 C21 C210 -179.57(16) . . . . ?
C29 C24 C25 C26 0.0(3) . . . . ?
C31 N3 C34 C33 53.1(2) . . . . ?
C32 O3 C33 C34 58.4(2) . . . . ?
C33 O3 C32 C31 -58.8(2) . . . . ?
C34 N3 C31 C32 -53.6(2) . . . . ?
C41 N4 C44 C43 -51.9(2) . . . . ?
C42 O4 C43 C44 -59.8(2) . . . . ?
C43 O4 C42 C41 59.3(2) . . . . ?
C44 N4 C41 C42 51.4(2) . . . . ?
C110 C11 C12 C13 179.12(18) . . . . ?
C210 C21 C22 C23 179.95(18) . . . . ?
